data_7060660
loop_
_publ_author_name
'Hu, Miao'
'Jiang, Yong'
'Sun, Nan'
'Hu, Baoxiang'
'Shen, Zhenlu'
'Hu, Xinquan'
'Jin, Liqun'

_publ_section_title
;
 Nickel-catalyzed C3-alkylation of indoles with alcohols via a borrowing
 hydrogen strategy
;
_journal_issue 22
_journal_name_full 'New Journal of Chemistry'
_journal_page_first 10057
_journal_page_last 10062
_journal_paper_doi 10.1039/D1NJ01581H
_journal_volume 45
_journal_year 2021
_chemical_formula_moiety 'C32 H34 Cl4 N2 Ni2 O4'
_chemical_formula_sum 'C32 H34 Cl4 N2 Ni2 O4'
_chemical_formula_weight 769.83
_space_group_crystal_system orthorhombic
_space_group_IT_number 61
_space_group_name_Hall '-P 2ac 2ab'
_space_group_name_H-M_alt 'P b c a'
_atom_sites_solution_hydrogens mixed
_atom_sites_solution_primary dual
_audit_creation_date 2020-09-13
_audit_creation_method
;
Olex2 1.3
(compiled 2020.07.31 svn.rc2a77460 for OlexSys, GUI svn.r6145)
;
_audit_update_record
;
2021-01-07 deposited with the CCDC.	2021-05-04 downloaded from the CCDC.
;
_cell_angle_alpha 90
_cell_angle_beta 90
_cell_angle_gamma 90
_cell_formula_units_Z 4
_cell_length_a 13.0105(6)
_cell_length_b 11.6307(5)
_cell_length_c 21.7397(9)
_cell_measurement_reflns_used 6375
_cell_measurement_temperature 296.15
_cell_measurement_theta_max 27.349
_cell_measurement_theta_min 2.529
_cell_volume 3289.7(2)
_computing_cell_refinement 'SAINT v8.37A (Bruker, 2015)'
_computing_data_reduction 'SAINT v8.37A (Bruker, 2015)'
_computing_molecular_graphics 'Olex2 1.3 (Dolomanov et al., 2009)'
_computing_publication_material 'Olex2 1.3 (Dolomanov et al., 2009)'
_computing_structure_refinement 'SHELXL 2018/3 (Sheldrick, 2015)'
_computing_structure_solution 'SHELXT 2018/2 (Sheldrick, 2018)'
_diffrn_ambient_temperature 296.15
_diffrn_measured_fraction_theta_full 0.999
_diffrn_measured_fraction_theta_max 0.998
_diffrn_measurement_device_type 'Bruker APEX-II CCD'
_diffrn_measurement_method '\f and \w scans'
_diffrn_radiation_type MoK\a
_diffrn_radiation_wavelength 0.71073
_diffrn_reflns_av_R_equivalents 0.0589
_diffrn_reflns_av_unetI/netI 0.0353
_diffrn_reflns_Laue_measured_fraction_full 0.999
_diffrn_reflns_Laue_measured_fraction_max 0.998
_diffrn_reflns_limit_h_max 13
_diffrn_reflns_limit_h_min -16
_diffrn_reflns_limit_k_max 14
_diffrn_reflns_limit_k_min -15
_diffrn_reflns_limit_l_max 28
_diffrn_reflns_limit_l_min -28
_diffrn_reflns_number 26736
_diffrn_reflns_point_group_measured_fraction_full 0.999
_diffrn_reflns_point_group_measured_fraction_max 0.998
_diffrn_reflns_theta_full 25.242
_diffrn_reflns_theta_max 27.502
_diffrn_reflns_theta_min 2.442
_diffrn_source_current 40.0
_diffrn_source_power 2.0
_diffrn_source_voltage 50.0
_diffrn_standards_number 0
_exptl_absorpt_coefficient_mu 1.509
_exptl_absorpt_correction_T_max 0.7456
_exptl_absorpt_correction_T_min 0.6588
_exptl_absorpt_correction_type multi-scan
_exptl_absorpt_process_details
;
SADABS-2016/2 (Bruker,2016/2) was used for absorption correction.
wR2(int) was 0.1155 before and 0.0535 after correction.
The Ratio of minimum to maximum transmission is 0.8836.
The \l/2 correction factor is Not present.
;
_exptl_crystal_colour colourless
_exptl_crystal_colour_primary colourless
_exptl_crystal_density_diffrn 1.554
_exptl_crystal_description block
_exptl_crystal_F_000 1584
_exptl_crystal_size_max 0.12
_exptl_crystal_size_mid 0.1
_exptl_crystal_size_min 0.1
_refine_diff_density_max 0.286
_refine_diff_density_min -0.329
_refine_diff_density_rms 0.062
_refine_ls_extinction_method none
_refine_ls_goodness_of_fit_ref 1.033
_refine_ls_hydrogen_treatment mixed
_refine_ls_matrix_type full
_refine_ls_number_parameters 212
_refine_ls_number_reflns 3772
_refine_ls_number_restraints 10
_refine_ls_restrained_S_all 1.072
_refine_ls_R_factor_all 0.0501
_refine_ls_R_factor_gt 0.0318
_refine_ls_shift/su_max 0.001
_refine_ls_shift/su_mean 0.000
_refine_ls_structure_factor_coef Fsqd
_refine_ls_weighting_details 'w=1/[\s^2^(Fo^2^)+(0.0266P)^2^+2.7145P] where P=(Fo^2^+2Fc^2^)/3'
_refine_ls_weighting_scheme calc
_refine_ls_wR_factor_gt 0.0676
_refine_ls_wR_factor_ref 0.0762
_reflns_Friedel_coverage 0.000
_reflns_number_gt 2900
_reflns_number_total 3772
_reflns_threshold_expression 'I > 2\s(I)'
_cod_data_source_file d1nj01581h2.cif
_cod_data_source_block a
_cod_depositor_comments 'Adding full bibliography for 7060660.cif.'
_cod_database_code 7060660
_shelx_shelxl_version_number 2018/3
_shelx_space_group_comment
;
The symmetry employed for this shelxl refinement is uniquely defined
by the following loop, which should always be used as a source of
symmetry information in preference to the above space-group names.
They are only intended as comments.
;
_shelx_estimated_absorpt_t_max 0.864
_shelx_estimated_absorpt_t_min 0.840
_olex2_refinement_description
;
1. Fixed Uiso
 At 1.2 times of:
  All C(H) groups, All C(H,H) groups, All C(H,H,H,H) groups
 At 1.5 times of:
  All O(H) groups
2. Restrained distances
 O3-H3
 0.85 with sigma of 0.01
 H3-O3
 0.82 with sigma of 0.02
 Ni1-H3
 2.763848 with sigma of 0.02
 C1-H3
 2.5 with sigma of 0.04
3. Uiso/Uaniso restraints and constraints
C10A \\sim C10: within 2A with sigma of 0.005 and sigma for terminal atoms of
0.01 within 2A
4. Others
 Sof(H9BC)=Sof(H9BD)=Sof(H11C)=Sof(H11D)=Sof(C10A)=Sof(H10C)=Sof(H10D)=1-FVAR(1)
 Sof(H9AA)=Sof(H9AB)=Sof(H11A)=Sof(H11B)=Sof(C10)=Sof(H10A)=Sof(H10B)=FVAR(1)
5.a Secondary CH2 refined with riding coordinates:
 C9(H9AA,H9AB), C9(H9BC,H9BD), C1(H1A,H1B), C11(H11A,H11B), C11(H11C,H11D),
 C10(H10A,H10B), C10A(H10C,H10D)
5.b Aromatic/amide H refined with riding coordinates:
 C16(H16), C15(H15), C14(H14), C3(H3A), C7(H7), C4(H4), C5(H5), C6(H6)
;
_olex2_submission_special_instructions 'No special instructions were received'

loop_
_space_group_symop_operation_xyz
'x, y, z'
'-x+1/2, -y, z+1/2'
'-x, y+1/2, -z+1/2'
'x+1/2, -y+1/2, -z'
'-x, -y, -z'
'x-1/2, y, -z-1/2'
'x, -y-1/2, z-1/2'
'-x-1/2, y-1/2, z'

loop_
_atom_site_label
_atom_site_type_symbol
_atom_site_fract_x
_atom_site_fract_y
_atom_site_fract_z
_atom_site_U_iso_or_equiv
_atom_site_adp_type
_atom_site_occupancy
_atom_site_site_symmetry_order
_atom_site_calc_flag
_atom_site_refinement_flags_posn
_atom_site_refinement_flags_adp
_atom_site_refinement_flags_occupancy
_atom_site_disorder_assembly
_atom_site_disorder_group
Ni1 Ni 0.53396(2) 0.12990(2) 0.52590(2) 0.02558(9) Uani 1 1 d D . . . .
Cl1 Cl 0.38664(4) 0.05654(5) 0.47481(3) 0.02893(13) Uani 1 1 d . . . . .
Cl2 Cl 0.61283(5) 0.18229(5) 0.43159(3) 0.03626(15) Uani 1 1 d . . . . .
O1 O 0.65131(13) 0.20054(14) 0.57941(8) 0.0345(4) Uani 1 1 d . . . . .
O3 O 0.46607(15) 0.06298(14) 0.60912(8) 0.0349(4) Uani 1 1 d D . . . .
H3 H 0.462(2) -0.0120(8) 0.6066(10) 0.052 Uiso 1 1 d D U . . .
N1 N 0.47528(15) 0.29058(16) 0.54243(9) 0.0259(4) Uani 1 1 d . . . . .
C13 C 0.53717(18) 0.35577(18) 0.57816(10) 0.0259(5) Uani 1 1 d . . . . .
C8 C 0.63270(18) 0.29833(19) 0.59745(11) 0.0279(5) Uani 1 1 d . . . . .
C16 C 0.38714(19) 0.3351(2) 0.52370(11) 0.0305(5) Uani 1 1 d . . . . .
H16 H 0.343604 0.290626 0.499529 0.037 Uiso 1 1 calc R U . . .
C15 C 0.3575(2) 0.4465(2) 0.53901(12) 0.0362(6) Uani 1 1 d . . . . .
H15 H 0.295337 0.476105 0.524949 0.043 Uiso 1 1 calc R U . . .
C12 C 0.5136(2) 0.4670(2) 0.59586(11) 0.0317(6) Uani 1 1 d . . . . .
C14 C 0.4210(2) 0.5120(2) 0.57507(13) 0.0382(6) Uani 1 1 d . . . . .
H14 H 0.402072 0.586578 0.585626 0.046 Uiso 1 1 calc R U . . .
C2 C 0.3969(2) 0.2017(2) 0.68098(11) 0.0348(6) Uani 1 1 d . . . . .
C9 C 0.7029(2) 0.3610(2) 0.64015(12) 0.0360(6) Uani 1 1 d . . . . .
H9AA H 0.773370 0.338909 0.631497 0.043 Uiso 0.837(6) 1 calc R U P A 1
H9AB H 0.687530 0.338741 0.682151 0.043 Uiso 0.837(6) 1 calc R U P A 1
H9BC H 0.763122 0.384890 0.617126 0.043 Uiso 0.163(6) 1 calc R U P A 2
H9BD H 0.725850 0.307578 0.671559 0.043 Uiso 0.163(6) 1 calc R U P A 2
C3 C 0.4798(2) 0.1930(2) 0.72018(12) 0.0437(7) Uani 1 1 d . . . . .
H3A H 0.524303 0.130730 0.716899 0.052 Uiso 1 1 calc R U . . .
C1 C 0.3726(2) 0.1082(2) 0.63520(12) 0.0398(6) Uani 1 1 d D . . . .
H1A H 0.335086 0.046918 0.655482 0.048 Uiso 1 1 calc R U . . .
H1B H 0.329558 0.138974 0.602717 0.048 Uiso 1 1 calc R U . . .
C7 C 0.3335(2) 0.2967(3) 0.68540(13) 0.0438(7) Uani 1 1 d . . . . .
H7 H 0.278045 0.304258 0.658730 0.053 Uiso 1 1 calc R U . . .
C11 C 0.5849(2) 0.5326(2) 0.63702(14) 0.0466(7) Uani 1 1 d . . . . .
H11A H 0.583086 0.613162 0.625617 0.056 Uiso 0.837(6) 1 calc R U P A 1
H11B H 0.560699 0.526352 0.679086 0.056 Uiso 0.837(6) 1 calc R U P A 1
H11C H 0.622398 0.587594 0.612109 0.056 Uiso 0.163(6) 1 calc R U P A 2
H11D H 0.543855 0.575857 0.666180 0.056 Uiso 0.163(6) 1 calc R U P A 2
C4 C 0.4975(3) 0.2766(3) 0.76446(13) 0.0508(8) Uani 1 1 d . . . . .
H4 H 0.553000 0.269731 0.791146 0.061 Uiso 1 1 calc R U . . .
C10 C 0.6926(3) 0.4913(3) 0.63400(17) 0.0383(9) Uani 0.837(6) 1 d . U P A 1
H10A H 0.731776 0.527715 0.666596 0.046 Uiso 0.837(6) 1 calc R U P A 1
H10B H 0.722302 0.514998 0.595086 0.046 Uiso 0.837(6) 1 calc R U P A 1
C5 C 0.4327(3) 0.3694(3) 0.76881(14) 0.0543(9) Uani 1 1 d . . . . .
H5 H 0.443813 0.424947 0.798870 0.065 Uiso 1 1 calc R U . . .
C6 C 0.3517(3) 0.3805(3) 0.72892(14) 0.0550(9) Uani 1 1 d . . . . .
H6 H 0.309031 0.444487 0.731225 0.066 Uiso 1 1 calc R U . . .
C10A C 0.6589(13) 0.4641(13) 0.6713(8) 0.037(3) Uani 0.163(6) 1 d . U P A 2
H10C H 0.626142 0.438745 0.708983 0.044 Uiso 0.163(6) 1 calc R U P A 2
H10D H 0.715469 0.513976 0.682873 0.044 Uiso 0.163(6) 1 calc R U P A 2

loop_
_atom_site_aniso_label
_atom_site_aniso_U_11
_atom_site_aniso_U_22
_atom_site_aniso_U_33
_atom_site_aniso_U_23
_atom_site_aniso_U_13
_atom_site_aniso_U_12
Ni1 0.02682(16) 0.01671(14) 0.03323(17) -0.00300(12) -0.00610(13) 0.00013(12)
Cl1 0.0282(3) 0.0199(3) 0.0387(3) -0.0028(2) -0.0092(3) 0.0008(2)
Cl2 0.0425(4) 0.0221(3) 0.0442(4) 0.0020(3) 0.0063(3) -0.0007(2)
O1 0.0327(10) 0.0221(8) 0.0486(11) -0.0058(8) -0.0104(8) 0.0019(7)
O3 0.0471(11) 0.0242(8) 0.0335(9) -0.0014(7) -0.0010(8) 0.0005(8)
N1 0.0283(11) 0.0183(9) 0.0312(10) 0.0002(8) -0.0004(8) -0.0006(8)
C13 0.0312(13) 0.0192(10) 0.0274(11) -0.0011(9) 0.0046(10) -0.0026(9)
C8 0.0313(13) 0.0226(11) 0.0299(12) -0.0007(10) 0.0004(10) -0.0063(9)
C16 0.0288(13) 0.0264(12) 0.0361(13) 0.0030(10) -0.0010(11) 0.0023(10)
C15 0.0333(14) 0.0330(13) 0.0424(15) 0.0085(12) 0.0044(11) 0.0101(11)
C12 0.0402(15) 0.0218(11) 0.0332(13) -0.0018(10) 0.0078(11) -0.0014(10)
C14 0.0484(17) 0.0217(12) 0.0446(16) -0.0006(11) 0.0100(13) 0.0078(11)
C2 0.0465(16) 0.0292(13) 0.0285(12) 0.0010(10) 0.0058(11) -0.0109(11)
C9 0.0404(15) 0.0331(14) 0.0346(13) -0.0046(11) -0.0044(11) -0.0112(11)
C3 0.0576(19) 0.0370(15) 0.0364(15) 0.0019(12) -0.0035(13) -0.0045(13)
C1 0.0465(17) 0.0354(14) 0.0375(15) -0.0040(12) 0.0051(12) -0.0086(12)
C7 0.0480(17) 0.0450(16) 0.0384(15) -0.0016(13) 0.0087(13) -0.0010(13)
C11 0.061(2) 0.0287(14) 0.0497(17) -0.0141(13) 0.0001(15) -0.0081(13)
C4 0.068(2) 0.0503(19) 0.0340(15) 0.0016(13) -0.0063(14) -0.0184(16)
C10 0.042(2) 0.0302(16) 0.043(2) -0.0095(14) 0.0051(15) -0.0152(14)
C5 0.083(3) 0.0417(17) 0.0379(16) -0.0102(13) 0.0174(16) -0.0221(17)
C6 0.075(2) 0.0421(17) 0.0479(18) -0.0073(14) 0.0196(17) 0.0016(16)
C10A 0.040(5) 0.028(5) 0.043(5) -0.007(4) 0.002(5) -0.017(4)

loop_
_atom_type_symbol
_atom_type_description
_atom_type_scat_dispersion_real
_atom_type_scat_dispersion_imag
_atom_type_scat_source
C C 0.0033 0.0016 'International Tables Vol C Tables 4.2.6.8 and 6.1.1.4'
H H 0.0000 0.0000 'International Tables Vol C Tables 4.2.6.8 and 6.1.1.4'
Cl Cl 0.1484 0.1585 'International Tables Vol C Tables 4.2.6.8 and 6.1.1.4'
N N 0.0061 0.0033 'International Tables Vol C Tables 4.2.6.8 and 6.1.1.4'
Ni Ni 0.3393 1.1124 'International Tables Vol C Tables 4.2.6.8 and 6.1.1.4'
O O 0.0106 0.0060 'International Tables Vol C Tables 4.2.6.8 and 6.1.1.4'

loop_
_geom_angle_atom_site_label_1
_geom_angle_atom_site_label_2
_geom_angle_atom_site_label_3
_geom_angle
_geom_angle_site_symmetry_1
_geom_angle_site_symmetry_3
_geom_angle_publ_flag
Cl1 Ni1 Cl1 91.13(2) . 5_656 ?
Cl2 Ni1 Cl1 92.31(2) . 5_656 ?
Cl2 Ni1 Cl1 92.14(2) . . ?
O1 Ni1 Cl1 172.99(5) . . ?
O1 Ni1 Cl1 92.54(5) . 5_656 ?
O1 Ni1 Cl2 93.68(6) . . ?
O1 Ni1 O3 88.52(7) . . ?
O3 Ni1 Cl1 86.10(5) . . ?
O3 Ni1 Cl1 81.71(5) . 5_656 ?
O3 Ni1 Cl2 173.72(5) . . ?
N1 Ni1 Cl1 169.75(6) . 5_656 ?
N1 Ni1 Cl1 96.25(6) . . ?
N1 Ni1 Cl2 94.50(6) . . ?
N1 Ni1 O1 79.40(7) . . ?
N1 Ni1 O3 91.68(7) . . ?
Ni1 Cl1 Ni1 88.87(2) . 5_656 ?
C8 O1 Ni1 113.48(16) . . ?
Ni1 O3 H3 109.5(13) . . ?
C1 O3 Ni1 122.93(15) . . ?
C1 O3 H3 109.6(16) . . ?
C13 N1 Ni1 112.96(15) . . ?
C16 N1 Ni1 128.75(17) . . ?
C16 N1 C13 118.3(2) . . ?
N1 C13 C8 114.34(19) . . ?
N1 C13 C12 123.5(2) . . ?
C12 C13 C8 122.1(2) . . ?
O1 C8 C13 119.7(2) . . ?
O1 C8 C9 122.0(2) . . ?
C13 C8 C9 118.2(2) . . ?
N1 C16 H16 118.9 . . ?
N1 C16 C15 122.1(2) . . ?
C15 C16 H16 118.9 . . ?
C16 C15 H15 120.4 . . ?
C14 C15 C16 119.1(2) . . ?
C14 C15 H15 120.4 . . ?
C13 C12 C14 117.0(2) . . ?
C13 C12 C11 120.3(2) . . ?
C14 C12 C11 122.7(2) . . ?
C15 C14 C12 120.0(2) . . ?
C15 C14 H14 120.0 . . ?
C12 C14 H14 120.0 . . ?
C3 C2 C1 121.3(3) . . ?
C3 C2 C7 118.8(3) . . ?
C7 C2 C1 119.8(3) . . ?
C8 C9 H9AA 109.2 . . ?
C8 C9 H9AB 109.2 . . ?
C8 C9 H9BC 108.3 . . ?
C8 C9 H9BD 108.3 . . ?
C8 C9 C10 112.1(2) . . ?
C8 C9 C10A 116.1(7) . . ?
H9AA C9 H9AB 107.9 . . ?
H9BC C9 H9BD 107.4 . . ?
C10 C9 H9AA 109.2 . . ?
C10 C9 H9AB 109.2 . . ?
C10A C9 H9BC 108.3 . . ?
C10A C9 H9BD 108.3 . . ?
C2 C3 H3A 119.8 . . ?
C2 C3 C4 120.5(3) . . ?
C4 C3 H3A 119.8 . . ?
O3 C1 C2 110.3(2) . . ?
O3 C1 H1A 109.6 . . ?
O3 C1 H1B 109.6 . . ?
C2 C1 H1A 109.6 . . ?
C2 C1 H1B 109.6 . . ?
H1A C1 H1B 108.1 . . ?
C2 C7 H7 119.7 . . ?
C6 C7 C2 120.7(3) . . ?
C6 C7 H7 119.7 . . ?
C12 C11 H11A 108.9 . . ?
C12 C11 H11B 108.9 . . ?
C12 C11 H11C 108.3 . . ?
C12 C11 H11D 108.3 . . ?
H11A C11 H11B 107.7 . . ?
H11C C11 H11D 107.4 . . ?
C10 C11 C12 113.2(2) . . ?
C10 C11 H11A 108.9 . . ?
C10 C11 H11B 108.9 . . ?
C10A C11 C12 115.9(6) . . ?
C10A C11 H11C 108.3 . . ?
C10A C11 H11D 108.3 . . ?
C3 C4 H4 120.1 . . ?
C5 C4 C3 119.8(3) . . ?
C5 C4 H4 120.1 . . ?
C9 C10 H10A 108.8 . . ?
C9 C10 H10B 108.8 . . ?
C11 C10 C9 113.6(3) . . ?
C11 C10 H10A 108.8 . . ?
C11 C10 H10B 108.8 . . ?
H10A C10 H10B 107.7 . . ?
C4 C5 H5 119.9 . . ?
C6 C5 C4 120.1(3) . . ?
C6 C5 H5 119.9 . . ?
C7 C6 H6 120.0 . . ?
C5 C6 C7 120.0(3) . . ?
C5 C6 H6 120.0 . . ?
C9 C10A H10C 107.9 . . ?
C9 C10A H10D 107.9 . . ?
C11 C10A C9 117.5(11) . . ?
C11 C10A H10C 107.9 . . ?
C11 C10A H10D 107.9 . . ?
H10C C10A H10D 107.2 . . ?

loop_
_geom_bond_atom_site_label_1
_geom_bond_atom_site_label_2
_geom_bond_distance
_geom_bond_site_symmetry_2
_geom_bond_publ_flag
Ni1 Cl1 2.3738(6) . ?
Ni1 Cl1 2.4019(6) 5_656 ?
Ni1 Cl2 2.3722(7) . ?
Ni1 O1 2.0879(17) . ?
Ni1 O3 2.1585(18) . ?
Ni1 N1 2.0505(19) . ?
O1 C8 1.227(3) . ?
O3 H3 0.875(9) . ?
O3 C1 1.441(3) . ?
N1 C13 1.352(3) . ?
N1 C16 1.323(3) . ?
C13 C8 1.472(3) . ?
C13 C12 1.384(3) . ?
C8 C9 1.492(3) . ?
C16 H16 0.9300 . ?
C16 C15 1.393(3) . ?
C15 H15 0.9300 . ?
C15 C14 1.370(4) . ?
C12 C14 1.390(4) . ?
C12 C11 1.497(4) . ?
C14 H14 0.9300 . ?
C2 C3 1.379(4) . ?
C2 C1 1.508(4) . ?
C2 C7 1.382(4) . ?
C9 H9AA 0.9700 . ?
C9 H9AB 0.9700 . ?
C9 H9BC 0.9700 . ?
C9 H9BD 0.9700 . ?
C9 C10 1.528(4) . ?
C9 C10A 1.491(17) . ?
C3 H3A 0.9300 . ?
C3 C4 1.387(4) . ?
C1 H1A 0.9700 . ?
C1 H1B 0.9700 . ?
C7 H7 0.9300 . ?
C7 C6 1.378(4) . ?
C11 H11A 0.9700 . ?
C11 H11B 0.9700 . ?
C11 H11C 0.9700 . ?
C11 H11D 0.9700 . ?
C11 C10 1.483(5) . ?
C11 C10A 1.455(18) . ?
C4 H4 0.9300 . ?
C4 C5 1.373(5) . ?
C10 H10A 0.9700 . ?
C10 H10B 0.9700 . ?
C5 H5 0.9300 . ?
C5 C6 1.371(5) . ?
C6 H6 0.9300 . ?
C10A H10C 0.9700 . ?
C10A H10D 0.9700 . ?

loop_
_geom_torsion_atom_site_label_1
_geom_torsion_atom_site_label_2
_geom_torsion_atom_site_label_3
_geom_torsion_atom_site_label_4
_geom_torsion
_geom_torsion_site_symmetry_1
_geom_torsion_site_symmetry_2
_geom_torsion_site_symmetry_3
_geom_torsion_site_symmetry_4
_geom_torsion_publ_flag
Ni1 O1 C8 C13 -3.0(3) . . . . ?
Ni1 O1 C8 C9 175.37(18) . . . . ?
Ni1 O3 C1 C2 -91.4(2) . . . . ?
Ni1 N1 C13 C8 0.0(2) . . . . ?
Ni1 N1 C13 C12 -179.58(19) . . . . ?
Ni1 N1 C16 C15 179.75(18) . . . . ?
O1 C8 C9 C10 154.6(3) . . . . ?
O1 C8 C9 C10A -164.3(8) . . . . ?
N1 C13 C8 O1 2.1(3) . . . . ?
N1 C13 C8 C9 -176.3(2) . . . . ?
N1 C13 C12 C14 -0.1(4) . . . . ?
N1 C13 C12 C11 178.3(2) . . . . ?
N1 C16 C15 C14 -0.6(4) . . . . ?
C13 N1 C16 C15 0.8(4) . . . . ?
C13 C8 C9 C10 -27.0(3) . . . . ?
C13 C8 C9 C10A 14.1(9) . . . . ?
C13 C12 C14 C15 0.3(4) . . . . ?
C13 C12 C11 C10 24.3(4) . . . . ?
C13 C12 C11 C10A -18.4(9) . . . . ?
C8 C13 C12 C14 -179.7(2) . . . . ?
C8 C13 C12 C11 -1.3(4) . . . . ?
C8 C9 C10 C11 50.2(4) . . . . ?
C8 C9 C10A C11 -34.1(15) . . . . ?
C16 N1 C13 C8 179.1(2) . . . . ?
C16 N1 C13 C12 -0.5(3) . . . . ?
C16 C15 C14 C12 0.0(4) . . . . ?
C12 C13 C8 O1 -178.3(2) . . . . ?
C12 C13 C8 C9 3.3(3) . . . . ?
C12 C11 C10 C9 -48.6(4) . . . . ?
C12 C11 C10A C9 36.0(15) . . . . ?
C14 C12 C11 C10 -157.5(3) . . . . ?
C14 C12 C11 C10A 159.9(9) . . . . ?
C2 C3 C4 C5 -0.9(4) . . . . ?
C2 C7 C6 C5 -0.7(5) . . . . ?
C3 C2 C1 O3 -38.9(3) . . . . ?
C3 C2 C7 C6 -1.1(4) . . . . ?
C3 C4 C5 C6 -1.0(5) . . . . ?
C1 C2 C3 C4 -176.1(3) . . . . ?
C1 C2 C7 C6 176.9(3) . . . . ?
C7 C2 C3 C4 1.9(4) . . . . ?
C7 C2 C1 O3 143.0(2) . . . . ?
C11 C12 C14 C15 -178.0(2) . . . . ?
C4 C5 C6 C7 1.7(5) . . . . ?
